data_7034580
loop_
_publ_author_name
'Klahn, Marcus'
'Hollmann, Dirk'
'Spannenberg, Anke'
'Br\"uckner, Angelika'
'Beweries, Torsten'

_publ_section_title
;
 Titanocene(iii) complexes with 2-phosphinoaryloxide ligands for the
 catalytic dehydrogenation of dimethylamine borane.
;
_journal_issue 27
_journal_name_full 'Dalton transactions (Cambridge, England : 2003)'
_journal_page_first 12103
_journal_page_last 12111
_journal_paper_doi 10.1039/c5dt00275c
_journal_volume 44
_journal_year 2015
_chemical_formula_sum 'C32 H48 O P Ti'
_chemical_formula_weight 527.57
_chemical_name_systematic
; 
 ? 
;
_space_group_IT_number 14
_symmetry_cell_setting monoclinic
_symmetry_space_group_name_Hall '-P 2yn'
_symmetry_space_group_name_H-M 'P 1 21/n 1'
_atom_sites_solution_hydrogens geom
_atom_sites_solution_primary direct
_atom_sites_solution_secondary difmap
_audit_creation_method SHELXL-97
_audit_update_record
;
2015-01-08 deposited with the CCDC.
2015-03-23 downloaded from the CCDC.
;
_cell_angle_alpha 90.00
_cell_angle_beta 110.637(1)
_cell_angle_gamma 90.00
_cell_formula_units_Z 4
_cell_length_a 17.2942(4)
_cell_length_b 10.2289(3)
_cell_length_c 18.3519(5)
_cell_measurement_reflns_used 9912
_cell_measurement_temperature 150(2)
_cell_measurement_theta_max 28.66
_cell_measurement_theta_min 2.32
_cell_volume 3038.14(14)
_computing_cell_refinement 'SAINT (Bruker, 2009)'
_computing_data_collection 'APEX2 (Bruker, 2011)'
_computing_data_reduction SAINT
_computing_structure_refinement 'SHELXL-97 (Sheldrick, 2008)'
_computing_structure_solution 'SHELXS-97 (Sheldrick, 2008)'
_diffrn_ambient_temperature 150(2)
_diffrn_measured_fraction_theta_full 1.000
_diffrn_measured_fraction_theta_max 1.000
_diffrn_measurement_device_type 'Bruker Kappa APEX II Duo'
_diffrn_measurement_method '\w and \f scans'
_diffrn_radiation_monochromator 'curved graphite'
_diffrn_radiation_source 'fine-focus sealed tube'
_diffrn_radiation_type MoK\a
_diffrn_radiation_wavelength 0.71073
_diffrn_reflns_av_R_equivalents 0.0351
_diffrn_reflns_av_sigmaI/netI 0.0156
_diffrn_reflns_limit_h_max 22
_diffrn_reflns_limit_h_min -22
_diffrn_reflns_limit_k_max 13
_diffrn_reflns_limit_k_min -13
_diffrn_reflns_limit_l_max 24
_diffrn_reflns_limit_l_min -24
_diffrn_reflns_number 76231
_diffrn_reflns_theta_full 28.00
_diffrn_reflns_theta_max 28.00
_diffrn_reflns_theta_min 2.01
_exptl_absorpt_coefficient_mu 0.356
_exptl_absorpt_correction_T_max 0.92
_exptl_absorpt_correction_T_min 0.87
_exptl_absorpt_correction_type multi-scan
_exptl_absorpt_process_details 'SADABS (Bruker, 2008)'
_exptl_crystal_colour brown
_exptl_crystal_density_diffrn 1.153
_exptl_crystal_density_method 'not measured'
_exptl_crystal_description prism
_exptl_crystal_F_000 1140
_exptl_crystal_size_max 0.40
_exptl_crystal_size_mid 0.25
_exptl_crystal_size_min 0.23
_refine_diff_density_max 0.772
_refine_diff_density_min -0.560
_refine_diff_density_rms 0.047
_refine_ls_extinction_method none
_refine_ls_goodness_of_fit_ref 1.038
_refine_ls_hydrogen_treatment constr
_refine_ls_matrix_type full
_refine_ls_number_parameters 326
_refine_ls_number_reflns 7341
_refine_ls_number_restraints 9
_refine_ls_restrained_S_all 1.040
_refine_ls_R_factor_all 0.0426
_refine_ls_R_factor_gt 0.0345
_refine_ls_shift/su_max 0.001
_refine_ls_shift/su_mean 0.000
_refine_ls_structure_factor_coef Fsqd
_refine_ls_weighting_details 'calc w=1/[\s^2^(Fo^2^)+(0.0450P)^2^+1.7462P] where P=(Fo^2^+2Fc^2^)/3'
_refine_ls_weighting_scheme calc
_refine_ls_wR_factor_gt 0.0886
_refine_ls_wR_factor_ref 0.0947
_reflns_number_gt 6345
_reflns_number_total 7341
_reflns_threshold_expression >2sigma(I)
_cod_data_source_file c5dt00275c2.cif
_cod_data_source_block ax0290
_cod_depositor_comments 'Adding full bibliography for 7034579--7034582.cif.'
_cod_original_sg_symbol_H-M P2(1)/n
_cod_database_code 7034580

loop_
_symmetry_equiv_pos_as_xyz
'x, y, z'
'-x+1/2, y+1/2, -z+1/2'
'-x, -y, -z'
'x-1/2, -y-1/2, z-1/2'

loop_
_atom_site_label
_atom_site_type_symbol
_atom_site_fract_x
_atom_site_fract_y
_atom_site_fract_z
_atom_site_U_iso_or_equiv
_atom_site_adp_type
_atom_site_occupancy
_atom_site_symmetry_multiplicity
_atom_site_calc_flag
_atom_site_refinement_flags
_atom_site_disorder_assembly
_atom_site_disorder_group
C10A C 0.15888(12) 1.28374(19) 0.83991(16) 0.0400(3) Uani 0.782(3) 1 d PD A 1
H10A H 0.1633 1.3157 0.7900 0.048 Uiso 0.782(3) 1 calc PR A 1
C11A C 0.08220(15) 1.3458(2) 0.84936(18) 0.0400(3) Uani 0.782(3) 1 d PD A 1
H11A H 0.0327 1.3183 0.8062 0.060 Uiso 0.782(3) 1 calc PR A 1
H11B H 0.0870 1.4413 0.8491 0.060 Uiso 0.782(3) 1 calc PR A 1
H11C H 0.0779 1.3175 0.8988 0.060 Uiso 0.782(3) 1 calc PR A 1
C12A C 0.23550(14) 1.3291(2) 0.90719(14) 0.0400(3) Uani 0.782(3) 1 d PD A 1
H12A H 0.2850 1.2908 0.9015 0.060 Uiso 0.782(3) 1 calc PR A 1
H12B H 0.2313 1.3009 0.9567 0.060 Uiso 0.782(3) 1 calc PR A 1
H12C H 0.2392 1.4247 0.9064 0.060 Uiso 0.782(3) 1 calc PR A 1
C10B C 0.1737(5) 1.2648(5) 0.8810(5) 0.0400(3) Uani 0.218(3) 1 d PD A 2
H10B H 0.2131 1.2508 0.9353 0.048 Uiso 0.218(3) 1 calc PR A 2
C11B C 0.0972(5) 1.3332(9) 0.8868(6) 0.0400(3) Uani 0.218(3) 1 d PD A 2
H11D H 0.0703 1.2756 0.9134 0.060 Uiso 0.218(3) 1 calc PR A 2
H11E H 0.0586 1.3532 0.8344 0.060 Uiso 0.218(3) 1 calc PR A 2
H11F H 0.1140 1.4145 0.9165 0.060 Uiso 0.218(3) 1 calc PR A 2
C12B C 0.2179(5) 1.3496(8) 0.8391(5) 0.0400(3) Uani 0.218(3) 1 d PD A 2
H12D H 0.2657 1.3020 0.8355 0.060 Uiso 0.218(3) 1 calc PR A 2
H12E H 0.2367 1.4308 0.8683 0.060 Uiso 0.218(3) 1 calc PR A 2
H12F H 0.1798 1.3702 0.7866 0.060 Uiso 0.218(3) 1 calc PR A 2
C1 C 0.29297(8) 0.97524(13) 0.92998(8) 0.0202(3) Uani 1 1 d . . .
C2 C 0.25510(8) 1.04655(15) 0.86062(8) 0.0229(3) Uani 1 1 d . A .
C3 C 0.30300(10) 1.0778(2) 0.81561(9) 0.0368(4) Uani 1 1 d . . .
H3 H 0.2784 1.1262 0.7690 0.044 Uiso 1 1 calc R . .
C4 C 0.38497(10) 1.0408(2) 0.83632(10) 0.0437(5) Uani 1 1 d . . .
H4 H 0.4157 1.0628 0.8042 0.052 Uiso 1 1 calc R . .
C5 C 0.42141(10) 0.97136(19) 0.90456(10) 0.0351(4) Uani 1 1 d . . .
H5 H 0.4776 0.9454 0.9195 0.042 Uiso 1 1 calc R . .
C6 C 0.37644(9) 0.93985(16) 0.95078(8) 0.0267(3) Uani 1 1 d . . .
H6 H 0.4024 0.8931 0.9978 0.032 Uiso 1 1 calc R . .
C7 C 0.11099(10) 1.0859(2) 0.72571(9) 0.0372(4) Uani 1 1 d D A .
H7 H 0.1524 1.1288 0.7069 0.045 Uiso 1 1 calc R . .
C8 C 0.10392(15) 0.9429(3) 0.70236(12) 0.0605(6) Uani 1 1 d . . .
H8A H 0.0639 0.8996 0.7211 0.091 Uiso 1 1 calc R . .
H8B H 0.1580 0.9007 0.7254 0.091 Uiso 1 1 calc R . .
H8C H 0.0853 0.9361 0.6455 0.091 Uiso 1 1 calc R . .
C9 C 0.02759(12) 1.1542(2) 0.68846(13) 0.0533(6) Uani 1 1 d . . .
H9A H 0.0070 1.1390 0.6321 0.080 Uiso 1 1 calc R . .
H9B H 0.0343 1.2483 0.6987 0.080 Uiso 1 1 calc R . .
H9C H -0.0120 1.1190 0.7106 0.080 Uiso 1 1 calc R . .
C13 C 0.29142(9) 1.02651(14) 1.12980(8) 0.0223(3) Uani 1 1 d . . .
C14 C 0.20459(9) 1.03279(14) 1.10657(8) 0.0215(3) Uani 1 1 d . . .
C15 C 0.17782(9) 0.92970(15) 1.14329(8) 0.0243(3) Uani 1 1 d . . .
C16 C 0.24903(10) 0.85976(15) 1.18981(8) 0.0266(3) Uani 1 1 d . . .
C17 C 0.31899(9) 0.91734(15) 1.17941(8) 0.0257(3) Uani 1 1 d . . .
C18 C 0.34551(12) 1.12198(18) 1.10840(11) 0.0385(4) Uani 1 1 d . . .
H18A H 0.3167 1.1541 1.0554 0.058 Uiso 1 1 calc R . .
H18B H 0.3969 1.0787 1.1109 0.058 Uiso 1 1 calc R . .
H18C H 0.3583 1.1956 1.1449 0.058 Uiso 1 1 calc R . .
C19 C 0.14970(12) 1.13193(18) 1.05258(10) 0.0370(4) Uani 1 1 d . . .
H19A H 0.1768 1.2176 1.0624 0.055 Uiso 1 1 calc R . .
H19B H 0.0972 1.1370 1.0615 0.055 Uiso 1 1 calc R . .
H19C H 0.1393 1.1060 0.9985 0.055 Uiso 1 1 calc R . .
C20 C 0.09065(11) 0.9125(2) 1.14082(12) 0.0433(5) Uani 1 1 d . . .
H20A H 0.0741 0.9895 1.1636 0.065 Uiso 1 1 calc R . .
H20B H 0.0873 0.8345 1.1706 0.065 Uiso 1 1 calc R . .
H20C H 0.0536 0.9024 1.0867 0.065 Uiso 1 1 calc R . .
C21 C 0.25301(16) 0.76193(19) 1.25194(10) 0.0485(5) Uani 1 1 d . . .
H21A H 0.2713 0.8054 1.3028 0.073 Uiso 1 1 calc R . .
H21B H 0.2922 0.6925 1.2522 0.073 Uiso 1 1 calc R . .
H21C H 0.1981 0.7239 1.2414 0.073 Uiso 1 1 calc R . .
C22 C 0.40787(11) 0.8811(2) 1.22187(11) 0.0480(5) Uani 1 1 d . . .
H22A H 0.4376 0.8807 1.1852 0.072 Uiso 1 1 calc R . .
H22B H 0.4107 0.7940 1.2449 0.072 Uiso 1 1 calc R . .
H22C H 0.4332 0.9451 1.2632 0.072 Uiso 1 1 calc R . .
C23 C 0.17798(9) 0.62147(14) 1.06221(9) 0.0251(3) Uani 1 1 d . . .
C24 C 0.26350(10) 0.60244(14) 1.07807(9) 0.0265(3) Uani 1 1 d . . .
C25 C 0.28086(9) 0.63850(14) 1.01086(9) 0.0261(3) Uani 1 1 d . . .
C26 C 0.20608(10) 0.68012(14) 0.95336(8) 0.0250(3) Uani 1 1 d . . .
C27 C 0.14295(9) 0.67404(14) 0.98603(9) 0.0248(3) Uani 1 1 d . . .
C28 C 0.12920(12) 0.57105(18) 1.10968(11) 0.0403(4) Uani 1 1 d . . .
H28A H 0.1001 0.4910 1.0859 0.060 Uiso 1 1 calc R . .
H28B H 0.0889 0.6372 1.1115 0.060 Uiso 1 1 calc R . .
H28C H 0.1667 0.5521 1.1627 0.060 Uiso 1 1 calc R . .
C29 C 0.32452(12) 0.53512(17) 1.14717(11) 0.0409(4) Uani 1 1 d . . .
H29A H 0.3005 0.5247 1.1879 0.061 Uiso 1 1 calc R . .
H29B H 0.3750 0.5878 1.1673 0.061 Uiso 1 1 calc R . .
H29C H 0.3379 0.4489 1.1315 0.061 Uiso 1 1 calc R . .
C30 C 0.36286(11) 0.61710(18) 1.00154(13) 0.0422(4) Uani 1 1 d . . .
H30A H 0.3715 0.5233 0.9968 0.063 Uiso 1 1 calc R . .
H30B H 0.4071 0.6518 1.0472 0.063 Uiso 1 1 calc R . .
H30C H 0.3634 0.6622 0.9546 0.063 Uiso 1 1 calc R . .
C31 C 0.19196(13) 0.71710(17) 0.87094(9) 0.0379(4) Uani 1 1 d . . .
H31A H 0.2451 0.7360 0.8652 0.057 Uiso 1 1 calc R . .
H31B H 0.1567 0.7949 0.8571 0.057 Uiso 1 1 calc R . .
H31C H 0.1648 0.6447 0.8364 0.057 Uiso 1 1 calc R . .
C32 C 0.05317(10) 0.70367(19) 0.94378(11) 0.0406(4) Uani 1 1 d . . .
H32A H 0.0270 0.6296 0.9103 0.061 Uiso 1 1 calc R . .
H32B H 0.0481 0.7821 0.9118 0.061 Uiso 1 1 calc R . .
H32C H 0.0259 0.7186 0.9817 0.061 Uiso 1 1 calc R . .
O1 O 0.25254(6) 0.94304(10) 0.97692(6) 0.0228(2) Uani 1 1 d . . .
P1 P 0.14732(2) 1.09996(4) 0.83427(2) 0.02405(9) Uani 1 1 d D . .
Ti1 Ti 0.236706(14) 0.83461(2) 1.055328(13) 0.01561(7) Uani 1 1 d . . .

loop_
_atom_site_aniso_label
_atom_site_aniso_U_11
_atom_site_aniso_U_22
_atom_site_aniso_U_33
_atom_site_aniso_U_23
_atom_site_aniso_U_13
_atom_site_aniso_U_12
C10A 0.0408(7) 0.0284(6) 0.0519(9) 0.0001(6) 0.0177(7) -0.0002(5)
C11A 0.0408(7) 0.0284(6) 0.0519(9) 0.0001(6) 0.0177(7) -0.0002(5)
C12A 0.0408(7) 0.0284(6) 0.0519(9) 0.0001(6) 0.0177(7) -0.0002(5)
C10B 0.0408(7) 0.0284(6) 0.0519(9) 0.0001(6) 0.0177(7) -0.0002(5)
C11B 0.0408(7) 0.0284(6) 0.0519(9) 0.0001(6) 0.0177(7) -0.0002(5)
C12B 0.0408(7) 0.0284(6) 0.0519(9) 0.0001(6) 0.0177(7) -0.0002(5)
C1 0.0238(6) 0.0196(6) 0.0180(6) -0.0039(5) 0.0087(5) -0.0038(5)
C2 0.0212(6) 0.0284(7) 0.0199(6) 0.0004(5) 0.0083(5) -0.0028(5)
C3 0.0259(7) 0.0623(12) 0.0234(7) 0.0119(8) 0.0100(6) -0.0026(8)
C4 0.0245(8) 0.0832(15) 0.0276(8) 0.0050(9) 0.0143(6) -0.0052(9)
C5 0.0195(7) 0.0556(11) 0.0296(8) -0.0062(7) 0.0080(6) -0.0012(7)
C6 0.0240(7) 0.0321(8) 0.0215(7) -0.0012(6) 0.0047(5) 0.0001(6)
C7 0.0264(8) 0.0542(11) 0.0279(8) 0.0132(7) 0.0057(6) 0.0026(7)
C8 0.0592(13) 0.0726(16) 0.0342(10) -0.0159(10) -0.0027(9) 0.0074(12)
C9 0.0299(9) 0.0685(15) 0.0514(12) 0.0256(11) 0.0016(8) 0.0038(9)
C13 0.0236(7) 0.0231(7) 0.0215(6) -0.0076(5) 0.0094(5) -0.0049(5)
C14 0.0240(7) 0.0222(7) 0.0186(6) -0.0045(5) 0.0080(5) 0.0023(5)
C15 0.0251(7) 0.0293(7) 0.0221(6) -0.0065(6) 0.0130(6) -0.0038(6)
C16 0.0383(8) 0.0266(7) 0.0157(6) -0.0012(5) 0.0104(6) 0.0001(6)
C17 0.0236(7) 0.0312(8) 0.0180(6) -0.0069(6) 0.0019(5) 0.0031(6)
C18 0.0441(10) 0.0345(9) 0.0459(10) -0.0164(8) 0.0268(8) -0.0194(8)
C19 0.0439(9) 0.0340(9) 0.0299(8) 0.0000(7) 0.0090(7) 0.0167(7)
C20 0.0335(9) 0.0552(12) 0.0526(11) -0.0188(9) 0.0291(8) -0.0121(8)
C21 0.0896(15) 0.0358(10) 0.0243(8) 0.0048(7) 0.0251(9) 0.0010(10)
C22 0.0295(9) 0.0608(13) 0.0381(10) -0.0149(9) -0.0076(7) 0.0119(9)
C23 0.0287(7) 0.0184(6) 0.0296(7) -0.0013(6) 0.0122(6) -0.0038(5)
C24 0.0299(7) 0.0169(6) 0.0300(7) 0.0017(6) 0.0073(6) 0.0029(6)
C25 0.0286(7) 0.0190(7) 0.0333(8) -0.0039(6) 0.0141(6) 0.0026(6)
C26 0.0332(8) 0.0191(7) 0.0228(7) -0.0062(5) 0.0099(6) -0.0016(6)
C27 0.0237(7) 0.0199(7) 0.0271(7) -0.0055(5) 0.0045(6) -0.0031(5)
C28 0.0487(10) 0.0317(9) 0.0491(10) 0.0014(8) 0.0279(9) -0.0112(8)
C29 0.0442(10) 0.0276(8) 0.0423(10) 0.0088(7) 0.0044(8) 0.0103(7)
C30 0.0365(9) 0.0319(9) 0.0662(13) -0.0079(8) 0.0281(9) 0.0054(7)
C31 0.0596(11) 0.0320(9) 0.0218(7) -0.0095(6) 0.0138(7) -0.0098(8)
C32 0.0248(8) 0.0409(10) 0.0450(10) -0.0097(8) -0.0013(7) -0.0036(7)
O1 0.0277(5) 0.0240(5) 0.0193(5) 0.0016(4) 0.0115(4) -0.0017(4)
P1 0.02069(17) 0.02578(19) 0.02653(19) 0.00325(14) 0.00937(14) -0.00176(14)
Ti1 0.01646(11) 0.01632(12) 0.01417(11) -0.00011(8) 0.00554(8) -0.00025(8)

loop_
_atom_type_symbol
_atom_type_description
_atom_type_scat_dispersion_real
_atom_type_scat_dispersion_imag
_atom_type_scat_source
C C 0.0033 0.0016 'International Tables Vol C Tables 4.2.6.8 and 6.1.1.4'
H H 0.0000 0.0000 'International Tables Vol C Tables 4.2.6.8 and 6.1.1.4'
O O 0.0106 0.0060 'International Tables Vol C Tables 4.2.6.8 and 6.1.1.4'
P P 0.1023 0.0942 'International Tables Vol C Tables 4.2.6.8 and 6.1.1.4'
Ti Ti 0.2776 0.4457 'International Tables Vol C Tables 4.2.6.8 and 6.1.1.4'

loop_
_geom_angle_atom_site_label_1
_geom_angle_atom_site_label_2
_geom_angle_atom_site_label_3
_geom_angle
C12A C10A C11A 108.7(2)
C12A C10A P1 113.00(15)
C11A C10A P1 109.81(15)
C12A C10A H10A 108.4
C11A C10A H10A 108.4
P1 C10A H10A 108.4
C10A C11A H11A 109.5
C10A C11A H11B 109.5
H11A C11A H11B 109.5
C10A C11A H11C 109.5
H11A C11A H11C 109.5
H11B C11A H11C 109.5
C10A C12A H12A 109.5
C10A C12A H12B 109.5
H12A C12A H12B 109.5
C10A C12A H12C 109.5
H12A C12A H12C 109.5
H12B C12A H12C 109.5
C12B C10B C11B 111.9(6)
C12B C10B P1 111.4(5)
C11B C10B P1 111.5(5)
C12B C10B H10B 107.3
C11B C10B H10B 107.3
P1 C10B H10B 107.3
C10B C11B H11D 109.5
C10B C11B H11E 109.5
H11D C11B H11E 109.5
C10B C11B H11F 109.5
H11D C11B H11F 109.5
H11E C11B H11F 109.5
C10B C12B H12D 109.5
C10B C12B H12E 109.5
H12D C12B H12E 109.5
C10B C12B H12F 109.5
H12D C12B H12F 109.5
H12E C12B H12F 109.5
O1 C1 C6 119.04(13)
O1 C1 C2 122.00(12)
C6 C1 C2 118.94(13)
C3 C2 C1 117.89(13)
C3 C2 P1 122.32(12)
C1 C2 P1 119.76(10)
C4 C3 C2 122.56(15)
C4 C3 H3 118.7
C2 C3 H3 118.7
C5 C4 C3 118.98(15)
C5 C4 H4 120.5
C3 C4 H4 120.5
C6 C5 C4 120.14(15)
C6 C5 H5 119.9
C4 C5 H5 119.9
C5 C6 C1 121.48(14)
C5 C6 H6 119.3
C1 C6 H6 119.3
C8 C7 C9 110.17(17)
C8 C7 P1 109.79(13)
C9 C7 P1 110.52(14)
C8 C7 H7 108.8
C9 C7 H7 108.8
P1 C7 H7 108.8
C7 C8 H8A 109.5
C7 C8 H8B 109.5
H8A C8 H8B 109.5
C7 C8 H8C 109.5
H8A C8 H8C 109.5
H8B C8 H8C 109.5
C7 C9 H9A 109.5
C7 C9 H9B 109.5
H9A C9 H9B 109.5
C7 C9 H9C 109.5
H9A C9 H9C 109.5
H9B C9 H9C 109.5
C14 C13 C17 108.19(13)
C14 C13 C18 126.02(15)
C17 C13 C18 125.75(15)
C14 C13 Ti1 72.52(8)
C17 C13 Ti1 72.23(8)
C18 C13 Ti1 122.96(10)
C13 C14 C15 108.33(13)
C13 C14 C19 126.09(14)
C15 C14 C19 125.58(14)
C13 C14 Ti1 73.08(8)
C15 C14 Ti1 73.42(8)
C19 C14 Ti1 119.75(10)
C14 C15 C16 107.57(13)
C14 C15 C20 124.49(15)
C16 C15 C20 127.42(15)
C14 C15 Ti1 72.16(8)
C16 C15 Ti1 73.51(8)
C20 C15 Ti1 126.30(11)
C17 C16 C15 108.07(13)
C17 C16 C21 124.52(16)
C15 C16 C21 126.20(16)
C17 C16 Ti1 71.26(8)
C15 C16 Ti1 72.17(8)
C21 C16 Ti1 132.03(11)
C13 C17 C16 107.75(13)
C13 C17 C22 125.42(16)
C16 C17 C22 126.34(16)
C13 C17 Ti1 73.26(8)
C16 C17 Ti1 74.32(8)
C22 C17 Ti1 124.50(11)
C13 C18 H18A 109.5
C13 C18 H18B 109.5
H18A C18 H18B 109.5
C13 C18 H18C 109.5
H18A C18 H18C 109.5
H18B C18 H18C 109.5
C14 C19 H19A 109.5
C14 C19 H19B 109.5
H19A C19 H19B 109.5
C14 C19 H19C 109.5
H19A C19 H19C 109.5
H19B C19 H19C 109.5
C15 C20 H20A 109.5
C15 C20 H20B 109.5
H20A C20 H20B 109.5
C15 C20 H20C 109.5
H20A C20 H20C 109.5
H20B C20 H20C 109.5
C16 C21 H21A 109.5
C16 C21 H21B 109.5
H21A C21 H21B 109.5
C16 C21 H21C 109.5
H21A C21 H21C 109.5
H21B C21 H21C 109.5
C17 C22 H22A 109.5
C17 C22 H22B 109.5
H22A C22 H22B 109.5
C17 C22 H22C 109.5
H22A C22 H22C 109.5
H22B C22 H22C 109.5
C24 C23 C27 107.87(13)
C24 C23 C28 126.37(15)
C27 C23 C28 124.72(15)
C24 C23 Ti1 73.04(8)
C27 C23 Ti1 69.49(8)
C28 C23 Ti1 132.04(11)
C23 C24 C25 108.15(13)
C23 C24 C29 127.51(15)
C25 C24 C29 123.58(15)
C23 C24 Ti1 73.02(8)
C25 C24 Ti1 71.46(8)
C29 C24 Ti1 128.97(11)
C26 C25 C24 107.98(13)
C26 C25 C30 127.56(15)
C24 C25 C30 123.98(15)
C26 C25 Ti1 71.60(8)
C24 C25 Ti1 74.34(8)
C30 C25 Ti1 126.08(11)
C25 C26 C27 107.96(13)
C25 C26 C31 127.68(15)
C27 C26 C31 124.27(15)
C25 C26 Ti1 73.74(8)
C27 C26 Ti1 71.70(8)
C31 C26 Ti1 122.95(10)
C23 C27 C26 107.92(13)
C23 C27 C32 126.15(15)
C26 C27 C32 125.58(15)
C23 C27 Ti1 75.96(8)
C26 C27 Ti1 73.17(8)
C32 C27 Ti1 122.04(11)
C23 C28 H28A 109.5
C23 C28 H28B 109.5
H28A C28 H28B 109.5
C23 C28 H28C 109.5
H28A C28 H28C 109.5
H28B C28 H28C 109.5
C24 C29 H29A 109.5
C24 C29 H29B 109.5
H29A C29 H29B 109.5
C24 C29 H29C 109.5
H29A C29 H29C 109.5
H29B C29 H29C 109.5
C25 C30 H30A 109.5
C25 C30 H30B 109.5
H30A C30 H30B 109.5
C25 C30 H30C 109.5
H30A C30 H30C 109.5
H30B C30 H30C 109.5
C26 C31 H31A 109.5
C26 C31 H31B 109.5
H31A C31 H31B 109.5
C26 C31 H31C 109.5
H31A C31 H31C 109.5
H31B C31 H31C 109.5
C27 C32 H32A 109.5
C27 C32 H32B 109.5
H32A C32 H32B 109.5
C27 C32 H32C 109.5
H32A C32 H32C 109.5
H32B C32 H32C 109.5
C1 O1 Ti1 151.65(10)
C2 P1 C7 100.74(7)
C2 P1 C10B 95.0(2)
C7 P1 C10B 119.5(3)
C2 P1 C10A 101.75(8)
C7 P1 C10A 97.14(10)
O1 Ti1 C27 104.69(5)
O1 Ti1 C26 80.99(5)
C27 Ti1 C26 35.13(5)
O1 Ti1 C17 108.58(5)
C27 Ti1 C17 146.74(6)
C26 Ti1 C17 152.75(5)
O1 Ti1 C14 85.33(5)
C27 Ti1 C14 126.72(5)
C26 Ti1 C14 149.76(5)
C17 Ti1 C14 57.48(5)
O1 Ti1 C13 79.69(5)
C27 Ti1 C13 160.98(5)
C26 Ti1 C13 159.39(5)
C17 Ti1 C13 34.51(5)
C14 Ti1 C13 34.40(5)
O1 Ti1 C25 94.71(5)
C27 Ti1 C25 57.97(5)
C26 Ti1 C25 34.67(5)
C17 Ti1 C25 118.09(5)
C14 Ti1 C25 175.14(5)
C13 Ti1 C25 140.84(5)
O1 Ti1 C15 118.62(5)
C27 Ti1 C15 105.84(5)
C26 Ti1 C15 140.80(5)
C17 Ti1 C15 57.53(5)
C14 Ti1 C15 34.43(5)
C13 Ti1 C15 57.17(5)
C25 Ti1 C15 146.42(5)
O1 Ti1 C16 136.31(5)
C27 Ti1 C16 115.10(6)
C26 Ti1 C16 142.68(5)
C17 Ti1 C16 34.42(5)
C14 Ti1 C16 56.95(5)
C13 Ti1 C16 56.85(5)
C25 Ti1 C16 120.97(5)
C15 Ti1 C16 34.32(5)
O1 Ti1 C23 137.22(5)
C27 Ti1 C23 34.55(5)
C26 Ti1 C23 57.27(5)
C17 Ti1 C23 112.98(5)
C14 Ti1 C23 125.73(5)
C13 Ti1 C23 142.85(5)
C25 Ti1 C23 56.89(5)
C15 Ti1 C23 92.56(5)
C16 Ti1 C23 86.01(5)
O1 Ti1 C24 128.88(5)
C27 Ti1 C24 57.40(5)
C26 Ti1 C24 57.16(5)
C17 Ti1 C24 99.80(5)
C14 Ti1 C24 145.28(5)
C13 Ti1 C24 133.83(5)
C25 Ti1 C24 34.21(5)
C15 Ti1 C24 112.45(5)
C16 Ti1 C24 89.19(5)
C23 Ti1 C24 33.93(5)

loop_
_geom_bond_atom_site_label_1
_geom_bond_atom_site_label_2
_geom_bond_distance
C10A C12A 1.530(3)
C10A C11A 1.534(2)
C10A P1 1.889(2)
C10A H10A 1.0000
C11A H11A 0.9800
C11A H11B 0.9800
C11A H11C 0.9800
C12A H12A 0.9800
C12A H12B 0.9800
C12A H12C 0.9800
C10B C12B 1.531(4)
C10B C11B 1.533(4)
C10B P1 1.874(3)
C10B H10B 1.0000
C11B H11D 0.9800
C11B H11E 0.9800
C11B H11F 0.9800
C12B H12D 0.9800
C12B H12E 0.9800
C12B H12F 0.9800
C1 O1 1.3280(16)
C1 C6 1.404(2)
C1 C2 1.4119(19)
C2 C3 1.397(2)
C2 P1 1.8361(15)
C3 C4 1.385(2)
C3 H3 0.9500
C4 C5 1.383(3)
C4 H4 0.9500
C5 C6 1.376(2)
C5 H5 0.9500
C6 H6 0.9500
C7 C8 1.516(3)
C7 C9 1.530(2)
C7 P1 1.8715(16)
C7 H7 1.0000
C8 H8A 0.9800
C8 H8B 0.9800
C8 H8C 0.9800
C9 H9A 0.9800
C9 H9B 0.9800
C9 H9C 0.9800
C13 C14 1.4105(19)
C13 C17 1.413(2)
C13 C18 1.497(2)
C13 Ti1 2.3885(14)
C14 C15 1.414(2)
C14 C19 1.500(2)
C14 Ti1 2.3812(14)
C15 C16 1.420(2)
C15 C20 1.503(2)
C15 Ti1 2.3975(14)
C16 C17 1.418(2)
C16 C21 1.500(2)
C16 Ti1 2.4149(14)
C17 C22 1.504(2)
C17 Ti1 2.3753(14)
C18 H18A 0.9800
C18 H18B 0.9800
C18 H18C 0.9800
C19 H19A 0.9800
C19 H19B 0.9800
C19 H19C 0.9800
C20 H20A 0.9800
C20 H20B 0.9800
C20 H20C 0.9800
C21 H21A 0.9800
C21 H21B 0.9800
C21 H21C 0.9800
C22 H22A 0.9800
C22 H22B 0.9800
C22 H22C 0.9800
C23 C24 1.417(2)
C23 C27 1.419(2)
C23 C28 1.502(2)
C23 Ti1 2.4271(14)
C24 C25 1.417(2)
C24 C29 1.501(2)
C24 Ti1 2.4274(14)
C25 C26 1.416(2)
C25 C30 1.503(2)
C25 Ti1 2.3901(14)
C26 C27 1.420(2)
C26 C31 1.493(2)
C26 Ti1 2.3624(14)
C27 C32 1.502(2)
C27 Ti1 2.3432(14)
C28 H28A 0.9800
C28 H28B 0.9800
C28 H28C 0.9800
C29 H29A 0.9800
C29 H29B 0.9800
C29 H29C 0.9800
C30 H30A 0.9800
C30 H30B 0.9800
C30 H30C 0.9800
C31 H31A 0.9800
C31 H31B 0.9800
C31 H31C 0.9800
C32 H32A 0.9800
C32 H32B 0.9800
C32 H32C 0.9800
O1 Ti1 1.9114(10)

loop_
_geom_torsion_atom_site_label_1
_geom_torsion_atom_site_label_2
_geom_torsion_atom_site_label_3
_geom_torsion_atom_site_label_4
_geom_torsion
O1 C1 C2 C3 178.96(14)
C6 C1 C2 C3 0.4(2)
O1 C1 C2 P1 1.13(19)
C6 C1 C2 P1 -177.42(11)
C1 C2 C3 C4 0.4(3)
P1 C2 C3 C4 178.19(16)
C2 C3 C4 C5 -0.6(3)
C3 C4 C5 C6 0.0(3)
C4 C5 C6 C1 0.8(3)
O1 C1 C6 C5 -179.62(14)
C2 C1 C6 C5 -1.0(2)
C17 C13 C14 C15 1.60(16)
C18 C13 C14 C15 -176.08(14)
Ti1 C13 C14 C15 65.48(10)
C17 C13 C14 C19 -178.72(14)
C18 C13 C14 C19 3.6(2)
Ti1 C13 C14 C19 -114.84(14)
C17 C13 C14 Ti1 -63.88(10)
C18 C13 C14 Ti1 118.44(14)
C13 C14 C15 C16 0.24(16)
C19 C14 C15 C16 -179.44(14)
Ti1 C14 C15 C16 65.50(10)
C13 C14 C15 C20 172.51(14)
C19 C14 C15 C20 -7.2(2)
Ti1 C14 C15 C20 -122.23(15)
C13 C14 C15 Ti1 -65.26(10)
C19 C14 C15 Ti1 115.06(14)
C14 C15 C16 C17 -1.98(16)
C20 C15 C16 C17 -173.96(15)
Ti1 C15 C16 C17 62.62(10)
C14 C15 C16 C21 165.89(15)
C20 C15 C16 C21 -6.1(3)
Ti1 C15 C16 C21 -129.51(16)
C14 C15 C16 Ti1 -64.60(10)
C20 C15 C16 Ti1 123.42(16)
C14 C13 C17 C16 -2.82(16)
C18 C13 C17 C16 174.87(14)
Ti1 C13 C17 C16 -66.88(10)
C14 C13 C17 C22 -175.15(14)
C18 C13 C17 C22 2.5(2)
Ti1 C13 C17 C22 120.78(15)
C14 C13 C17 Ti1 64.06(10)
C18 C13 C17 Ti1 -118.24(14)
C15 C16 C17 C13 2.96(16)
C21 C16 C17 C13 -165.16(15)
Ti1 C16 C17 C13 66.17(10)
C15 C16 C17 C22 175.21(15)
C21 C16 C17 C22 7.1(3)
Ti1 C16 C17 C22 -121.59(16)
C15 C16 C17 Ti1 -63.21(10)
C21 C16 C17 Ti1 128.67(16)
C27 C23 C24 C25 -2.15(17)
C28 C23 C24 C25 166.59(15)
Ti1 C23 C24 C25 -63.26(10)
C27 C23 C24 C29 -172.41(15)
C28 C23 C24 C29 -3.7(3)
Ti1 C23 C24 C29 126.49(16)
C27 C23 C24 Ti1 61.10(10)
C28 C23 C24 Ti1 -130.16(16)
C23 C24 C25 C26 0.11(17)
C29 C24 C25 C26 170.83(14)
Ti1 C24 C25 C26 -64.17(10)
C23 C24 C25 C30 -172.46(14)
C29 C24 C25 C30 -1.7(2)
Ti1 C24 C25 C30 123.27(15)
C23 C24 C25 Ti1 64.27(10)
C29 C24 C25 Ti1 -125.00(15)
C24 C25 C26 C27 1.98(16)
C30 C25 C26 C27 174.20(15)
Ti1 C25 C26 C27 -64.00(10)
C24 C25 C26 C31 -174.65(14)
C30 C25 C26 C31 -2.4(3)
Ti1 C25 C26 C31 119.38(15)
C24 C25 C26 Ti1 65.97(10)
C30 C25 C26 Ti1 -121.81(16)
C24 C23 C27 C26 3.37(16)
C28 C23 C27 C26 -165.60(15)
Ti1 C23 C27 C26 66.77(10)
C24 C23 C27 C32 176.96(15)
C28 C23 C27 C32 8.0(2)
Ti1 C23 C27 C32 -119.64(15)
C24 C23 C27 Ti1 -63.40(10)
C28 C23 C27 Ti1 127.63(15)
C25 C26 C27 C23 -3.31(16)
C31 C26 C27 C23 173.46(14)
Ti1 C26 C27 C23 -68.64(10)
C25 C26 C27 C32 -176.95(14)
C31 C26 C27 C32 -0.2(2)
Ti1 C26 C27 C32 117.72(15)
C25 C26 C27 Ti1 65.34(10)
C31 C26 C27 Ti1 -117.89(14)
C6 C1 O1 Ti1 -25.4(3)
C2 C1 O1 Ti1 156.07(15)
C3 C2 P1 C7 36.82(16)
C1 C2 P1 C7 -145.44(12)
C3 C2 P1 C10B -84.5(3)
C1 C2 P1 C10B 93.3(3)
C3 C2 P1 C10A -62.89(17)
C1 C2 P1 C10A 114.85(14)
C8 C7 P1 C2 70.92(15)
C9 C7 P1 C2 -167.36(14)
C8 C7 P1 C10B 172.9(3)
C9 C7 P1 C10B -65.3(3)
C8 C7 P1 C10A 174.37(15)
C9 C7 P1 C10A -63.91(15)
C12B C10B P1 C2 66.4(6)
C11B C10B P1 C2 -167.8(6)
C12B C10B P1 C7 -38.9(7)
C11B C10B P1 C7 86.9(6)
C12B C10B P1 C10A -42.6(5)
C11B C10B P1 C10A 83.1(9)
C12A C10A P1 C2 -37.84(19)
C11A C10A P1 C2 -159.37(17)
C12A C10A P1 C7 -140.42(18)
C11A C10A P1 C7 98.05(18)
C12A C10A P1 C10B 36.3(6)
C11A C10A P1 C10B -85.2(6)
C1 O1 Ti1 C27 -92.56(19)
C1 O1 Ti1 C26 -66.40(19)
C1 O1 Ti1 C17 87.28(19)
C1 O1 Ti1 C14 140.66(19)
C1 O1 Ti1 C13 106.41(19)
C1 O1 Ti1 C25 -34.5(2)
C1 O1 Ti1 C15 149.77(18)
C1 O1 Ti1 C16 112.03(19)
C1 O1 Ti1 C23 -78.6(2)
C1 O1 Ti1 C24 -32.8(2)
C23 C27 Ti1 O1 163.19(8)
C26 C27 Ti1 O1 49.17(9)
C32 C27 Ti1 O1 -72.69(14)
C23 C27 Ti1 C26 114.02(13)
C32 C27 Ti1 C26 -121.86(18)
C23 C27 Ti1 C17 -16.52(14)
C26 C27 Ti1 C17 -130.54(10)
C32 C27 Ti1 C17 107.60(15)
C23 C27 Ti1 C14 -101.62(9)
C26 C27 Ti1 C14 144.36(8)
C32 C27 Ti1 C14 22.50(16)
C23 C27 Ti1 C13 -95.72(17)
C26 C27 Ti1 C13 150.26(15)
C32 C27 Ti1 C13 28.4(2)
C23 C27 Ti1 C25 76.85(9)
C26 C27 Ti1 C25 -37.17(9)
C32 C27 Ti1 C25 -159.03(16)
C23 C27 Ti1 C15 -70.72(9)
C26 C27 Ti1 C15 175.26(9)
C32 C27 Ti1 C15 53.40(15)
C23 C27 Ti1 C16 -35.32(10)
C26 C27 Ti1 C16 -149.34(9)
C32 C27 Ti1 C16 88.80(14)
C26 C27 Ti1 C23 -114.02(13)
C32 C27 Ti1 C23 124.12(18)
C23 C27 Ti1 C24 36.12(8)
C26 C27 Ti1 C24 -77.90(9)
C32 C27 Ti1 C24 160.24(16)
C25 C26 Ti1 O1 112.05(9)
C27 C26 Ti1 O1 -132.18(9)
C31 C26 Ti1 O1 -12.68(13)
C25 C26 Ti1 C27 -115.77(13)
C31 C26 Ti1 C27 119.50(17)
C25 C26 Ti1 C17 -1.31(17)
C27 C26 Ti1 C17 114.46(13)
C31 C26 Ti1 C17 -126.04(15)
C25 C26 Ti1 C14 176.23(10)
C27 C26 Ti1 C14 -68.00(14)
C31 C26 Ti1 C14 51.50(19)
C25 C26 Ti1 C13 91.57(17)
C27 C26 Ti1 C13 -152.66(14)
C31 C26 Ti1 C13 -33.2(2)
C27 C26 Ti1 C25 115.77(13)
C31 C26 Ti1 C25 -124.73(18)
C25 C26 Ti1 C15 -122.99(10)
C27 C26 Ti1 C15 -7.22(13)
C31 C26 Ti1 C15 112.28(14)
C25 C26 Ti1 C16 -66.16(13)
C27 C26 Ti1 C16 49.61(13)
C31 C26 Ti1 C16 169.11(12)
C25 C26 Ti1 C23 -77.76(10)
C27 C26 Ti1 C23 38.01(8)
C31 C26 Ti1 C23 157.51(16)
C25 C26 Ti1 C24 -37.14(9)
C27 C26 Ti1 C24 78.63(9)
C31 C26 Ti1 C24 -161.87(16)
C13 C17 Ti1 O1 34.69(9)
C16 C17 Ti1 O1 149.22(9)
C22 C17 Ti1 O1 -87.15(16)
C13 C17 Ti1 C27 -145.60(10)
C16 C17 Ti1 C27 -31.08(14)
C22 C17 Ti1 C27 92.56(18)
C13 C17 Ti1 C26 141.65(11)
C16 C17 Ti1 C26 -103.82(13)
C22 C17 Ti1 C26 19.8(2)
C13 C17 Ti1 C14 -36.88(8)
C16 C17 Ti1 C14 77.65(9)
C22 C17 Ti1 C14 -158.72(18)
C16 C17 Ti1 C13 114.53(12)
C22 C17 Ti1 C13 -121.84(19)
C13 C17 Ti1 C25 140.81(8)
C16 C17 Ti1 C25 -104.67(9)
C22 C17 Ti1 C25 18.97(18)
C13 C17 Ti1 C15 -77.96(9)
C16 C17 Ti1 C15 36.57(9)
C22 C17 Ti1 C15 160.20(18)
C13 C17 Ti1 C16 -114.53(12)
C22 C17 Ti1 C16 123.6(2)
C13 C17 Ti1 C23 -155.69(8)
C16 C17 Ti1 C23 -41.17(10)
C22 C17 Ti1 C23 82.47(16)
C13 C17 Ti1 C24 171.59(9)
C16 C17 Ti1 C24 -73.89(10)
C22 C17 Ti1 C24 49.75(16)
C13 C14 Ti1 O1 -78.54(9)
C15 C14 Ti1 O1 165.77(9)
C19 C14 Ti1 O1 43.83(13)
C13 C14 Ti1 C27 176.61(8)
C15 C14 Ti1 C27 60.91(10)
C19 C14 Ti1 C27 -61.02(14)
C13 C14 Ti1 C26 -141.66(11)
C15 C14 Ti1 C26 102.65(12)
C19 C14 Ti1 C26 -19.29(19)
C13 C14 Ti1 C17 37.00(8)
C15 C14 Ti1 C17 -78.69(9)
C19 C14 Ti1 C17 159.37(15)
C15 C14 Ti1 C13 -115.69(12)
C19 C14 Ti1 C13 122.37(16)
C13 C14 Ti1 C15 115.69(12)
C19 C14 Ti1 C15 -121.94(16)
C13 C14 Ti1 C16 78.21(9)
C15 C14 Ti1 C16 -37.49(8)
C19 C14 Ti1 C16 -159.42(15)
C13 C14 Ti1 C23 133.42(9)
C15 C14 Ti1 C23 17.73(11)
C19 C14 Ti1 C23 -104.21(13)
C13 C14 Ti1 C24 92.56(11)
C15 C14 Ti1 C24 -23.14(13)
C19 C14 Ti1 C24 -145.07(12)
C14 C13 Ti1 O1 96.86(9)
C17 C13 Ti1 O1 -146.74(9)
C18 C13 Ti1 O1 -25.19(13)
C14 C13 Ti1 C27 -8.4(2)
C17 C13 Ti1 C27 108.02(17)
C18 C13 Ti1 C27 -130.42(17)
C14 C13 Ti1 C26 117.42(15)
C17 C13 Ti1 C26 -126.18(15)
C18 C13 Ti1 C26 -4.6(2)
C14 C13 Ti1 C17 -116.40(12)
C18 C13 Ti1 C17 121.56(17)
C17 C13 Ti1 C14 116.40(12)
C18 C13 Ti1 C14 -122.04(17)
C14 C13 Ti1 C25 -178.38(9)
C17 C13 Ti1 C25 -61.98(12)
C18 C13 Ti1 C25 59.58(17)
C14 C13 Ti1 C15 -37.32(8)
C17 C13 Ti1 C15 79.08(9)
C18 C13 Ti1 C15 -159.36(16)
C14 C13 Ti1 C16 -78.51(9)
C17 C13 Ti1 C16 37.89(9)
C18 C13 Ti1 C16 159.45(16)
C14 C13 Ti1 C23 -77.53(12)
C17 C13 Ti1 C23 38.87(13)
C18 C13 Ti1 C23 160.43(13)
C14 C13 Ti1 C24 -127.93(9)
C17 C13 Ti1 C24 -11.53(12)
C18 C13 Ti1 C24 110.03(14)
C26 C25 Ti1 O1 -66.71(9)
C24 C25 Ti1 O1 177.74(9)
C30 C25 Ti1 O1 56.82(15)
C26 C25 Ti1 C27 37.68(9)
C24 C25 Ti1 C27 -77.87(10)
C30 C25 Ti1 C27 161.21(17)
C24 C25 Ti1 C26 -115.55(13)
C30 C25 Ti1 C26 123.53(19)
C26 C25 Ti1 C17 179.32(9)
C24 C25 Ti1 C17 63.77(10)
C30 C25 Ti1 C17 -57.15(16)
C26 C25 Ti1 C13 -146.14(9)
C24 C25 Ti1 C13 98.31(11)
C30 C25 Ti1 C13 -22.61(19)
C26 C25 Ti1 C15 106.57(11)
C24 C25 Ti1 C15 -8.98(14)
C30 C25 Ti1 C15 -129.90(15)
C26 C25 Ti1 C16 139.70(9)
C24 C25 Ti1 C16 24.15(11)
C30 C25 Ti1 C16 -96.77(15)
C26 C25 Ti1 C23 78.93(10)
C24 C25 Ti1 C23 -36.62(9)
C30 C25 Ti1 C23 -157.54(17)
C26 C25 Ti1 C24 115.55(13)
C30 C25 Ti1 C24 -120.92(19)
C14 C15 Ti1 O1 -16.21(10)
C16 C15 Ti1 O1 -131.42(9)
C20 C15 Ti1 O1 103.90(15)
C14 C15 Ti1 C27 -133.27(8)
C16 C15 Ti1 C27 111.51(9)
C20 C15 Ti1 C27 -13.16(16)
C14 C15 Ti1 C26 -128.96(9)
C16 C15 Ti1 C26 115.82(10)
C20 C15 Ti1 C26 -8.85(19)
C14 C15 Ti1 C17 78.55(9)
C16 C15 Ti1 C17 -36.67(9)
C20 C15 Ti1 C17 -161.34(17)
C16 C15 Ti1 C14 -115.22(12)
C20 C15 Ti1 C14 120.11(18)
C14 C15 Ti1 C13 37.29(8)
C16 C15 Ti1 C13 -77.93(9)
C20 C15 Ti1 C13 157.40(17)
C14 C15 Ti1 C25 171.43(9)
C16 C15 Ti1 C25 56.22(13)
C20 C15 Ti1 C25 -68.46(19)
C14 C15 Ti1 C16 115.22(12)
C20 C15 Ti1 C16 -124.67(19)
C14 C15 Ti1 C23 -165.68(9)
C16 C15 Ti1 C23 79.11(9)
C20 C15 Ti1 C23 -45.57(15)
C14 C15 Ti1 C24 165.99(8)
C16 C15 Ti1 C24 50.77(10)
C20 C15 Ti1 C24 -73.90(16)
C17 C16 Ti1 O1 -44.61(12)
C15 C16 Ti1 O1 72.34(11)
C21 C16 Ti1 O1 -164.61(16)
C17 C16 Ti1 C27 161.78(9)
C15 C16 Ti1 C27 -81.27(10)
C21 C16 Ti1 C27 41.78(19)
C17 C16 Ti1 C26 132.83(10)
C15 C16 Ti1 C26 -110.22(11)
C21 C16 Ti1 C26 12.8(2)
C15 C16 Ti1 C17 116.95(13)
C21 C16 Ti1 C17 -120.0(2)
C17 C16 Ti1 C14 -79.34(9)
C15 C16 Ti1 C14 37.61(8)
C21 C16 Ti1 C14 160.7(2)
C17 C16 Ti1 C13 -38.00(9)
C15 C16 Ti1 C13 78.95(9)
C21 C16 Ti1 C13 -158.0(2)
C17 C16 Ti1 C25 95.48(10)
C15 C16 Ti1 C25 -147.58(9)
C21 C16 Ti1 C25 -24.5(2)
C17 C16 Ti1 C15 -116.95(13)
C21 C16 Ti1 C15 123.1(2)
C17 C16 Ti1 C23 142.59(9)
C15 C16 Ti1 C23 -100.46(9)
C21 C16 Ti1 C23 22.59(18)
C17 C16 Ti1 C24 108.77(9)
C15 C16 Ti1 C24 -134.28(9)
C21 C16 Ti1 C24 -11.22(18)
C24 C23 Ti1 O1 92.84(10)
C27 C23 Ti1 O1 -24.33(12)
C28 C23 Ti1 O1 -143.11(14)
C24 C23 Ti1 C27 117.17(13)
C28 C23 Ti1 C27 -118.79(19)
C24 C23 Ti1 C26 78.50(10)
C27 C23 Ti1 C26 -38.67(9)
C28 C23 Ti1 C26 -157.46(18)
C24 C23 Ti1 C17 -72.59(10)
C27 C23 Ti1 C17 170.24(8)
C28 C23 Ti1 C17 51.46(17)
C24 C23 Ti1 C14 -138.12(9)
C27 C23 Ti1 C14 104.71(9)
C28 C23 Ti1 C14 -14.07(18)
C24 C23 Ti1 C13 -95.31(11)
C27 C23 Ti1 C13 147.52(9)
C28 C23 Ti1 C13 28.7(2)
C24 C23 Ti1 C25 36.92(9)
C27 C23 Ti1 C25 -80.25(10)
C28 C23 Ti1 C25 160.97(18)
C24 C23 Ti1 C15 -128.20(9)
C27 C23 Ti1 C15 114.64(9)
C28 C23 Ti1 C15 -4.15(16)
C24 C23 Ti1 C16 -94.48(9)
C27 C23 Ti1 C16 148.35(9)
C28 C23 Ti1 C16 29.56(16)
C27 C23 Ti1 C24 -117.17(13)
C28 C23 Ti1 C24 124.0(2)
C23 C24 Ti1 O1 -119.37(9)
C25 C24 Ti1 O1 -2.89(11)
C29 C24 Ti1 O1 115.74(15)
C23 C24 Ti1 C27 -36.79(9)
C25 C24 Ti1 C27 79.69(10)
C29 C24 Ti1 C27 -161.68(17)
C23 C24 Ti1 C26 -78.84(10)
C25 C24 Ti1 C26 37.65(9)
C29 C24 Ti1 C26 156.27(17)
C23 C24 Ti1 C17 116.95(9)
C25 C24 Ti1 C17 -126.57(9)
C29 C24 Ti1 C17 -7.94(16)
C23 C24 Ti1 C14 72.06(12)
C25 C24 Ti1 C14 -171.45(9)
C29 C24 Ti1 C14 -52.83(19)
C23 C24 Ti1 C13 123.54(9)
C25 C24 Ti1 C13 -119.97(9)
C29 C24 Ti1 C13 -1.35(19)
C23 C24 Ti1 C25 -116.48(13)
C29 C24 Ti1 C25 118.63(19)
C23 C24 Ti1 C15 58.16(10)
C25 C24 Ti1 C15 174.64(9)
C29 C24 Ti1 C15 -66.73(16)
C23 C24 Ti1 C16 84.05(9)
C25 C24 Ti1 C16 -159.46(9)
C29 C24 Ti1 C16 -40.84(16)
C25 C24 Ti1 C23 116.48(13)
C29 C24 Ti1 C23 -124.89(19)
